data_7036844
loop_
_publ_author_name
'Dasari, Srikanth'
'Patra, Ashis K.'

_publ_section_title
;
 Luminescent europium and terbium complexes of dipyridoquinoxaline and
 dipyridophenazine ligands as photosensitizing antennae: structures and
 biological perspectives.
;
_journal_issue 46
_journal_name_full 'Dalton transactions (Cambridge, England : 2003)'
_journal_page_first 19844
_journal_page_last 19855
_journal_paper_doi 10.1039/c5dt02852c
_journal_volume 44
_journal_year 2015
_chemical_absolute_configuration rm
_chemical_formula_moiety 'C24 H24 Cl3 N6 O2 Tb'
_chemical_formula_sum 'C24 H24 Cl3 N6 O2 Tb'
_chemical_formula_weight 693.76
_chemical_name_systematic
;
 ?
;
_space_group_IT_number 2
_symmetry_cell_setting triclinic
_symmetry_space_group_name_Hall '-P 1'
_symmetry_space_group_name_H-M 'P -1'
_atom_sites_solution_hydrogens geom
_atom_sites_solution_primary direct
_atom_sites_solution_secondary difmap
_audit_creation_method SHELXL-97
_audit_update_record
;
2015-05-21 deposited with the CCDC.
2015-10-12 downloaded from the CCDC.
;
_cell_angle_alpha 66.126(5)
_cell_angle_beta 84.219(6)
_cell_angle_gamma 80.941(6)
_cell_formula_units_Z 4
_cell_length_a 7.909(2)
_cell_length_b 17.600(5)
_cell_length_c 20.746(6)
_cell_measurement_reflns_used 2153
_cell_measurement_temperature 100(2)
_cell_measurement_theta_max 25.33
_cell_measurement_theta_min 2.34
_cell_volume 2605.6(12)
_computing_cell_refinement 'Bruker APEX II V2012.4-3'
_computing_data_collection 'Bruker APEX II V2012.4-3'
_computing_data_reduction 'Bruker APEX II V2012.4-3'
_computing_molecular_graphics 'ORTEP-3 for Windows (Farrugia, 1997)'
_computing_publication_material 'WinGX publication routines (Farrugia, 1999)'
_computing_structure_refinement 'SHELXL-97 (Sheldrick, 1997)'
_computing_structure_solution 'SHELXS-97 (Sheldrick, 1997)'
_diffrn_ambient_temperature 100(2)
_diffrn_measured_fraction_theta_full 0.980
_diffrn_measured_fraction_theta_max 0.980
_diffrn_measurement_device_type 'Bruker APEX-II CCD'
_diffrn_measurement_method '\f and \w scans'
_diffrn_radiation_monochromator graphite
_diffrn_radiation_source 'fine-focus sealed tube'
_diffrn_radiation_type MoK\a
_diffrn_radiation_wavelength 0.71073
_diffrn_reflns_av_R_equivalents 0.0759
_diffrn_reflns_av_sigmaI/netI 0.1327
_diffrn_reflns_limit_h_max 9
_diffrn_reflns_limit_h_min -9
_diffrn_reflns_limit_k_max 21
_diffrn_reflns_limit_k_min -21
_diffrn_reflns_limit_l_max 24
_diffrn_reflns_limit_l_min -25
_diffrn_reflns_number 19998
_diffrn_reflns_theta_full 26.00
_diffrn_reflns_theta_max 26.00
_diffrn_reflns_theta_min 1.30
_exptl_absorpt_coefficient_mu 3.056
_exptl_absorpt_correction_T_max 0.6571
_exptl_absorpt_correction_T_min 0.5801
_exptl_absorpt_correction_type multi-scan
_exptl_absorpt_process_details SADABS(Sheldrick,1997)
_exptl_crystal_colour Yellow
_exptl_crystal_density_diffrn 1.769
_exptl_crystal_density_method 'not measured'
_exptl_crystal_description Needle
_exptl_crystal_F_000 1368
_exptl_crystal_size_max 0.20
_exptl_crystal_size_mid 0.19
_exptl_crystal_size_min 0.15
_refine_diff_density_max 1.832
_refine_diff_density_min -1.693
_refine_diff_density_rms 0.255
_refine_ls_extinction_method none
_refine_ls_goodness_of_fit_ref 1.026
_refine_ls_hydrogen_treatment constr
_refine_ls_matrix_type full
_refine_ls_number_parameters 651
_refine_ls_number_reflns 10038
_refine_ls_number_restraints 30
_refine_ls_restrained_S_all 1.025
_refine_ls_R_factor_all 0.1121
_refine_ls_R_factor_gt 0.0574
_refine_ls_shift/su_max 0.004
_refine_ls_shift/su_mean 0.000
_refine_ls_structure_factor_coef Fsqd
_refine_ls_weighting_details 'calc w=1/[\s^2^(Fo^2^)+(0.0476P)^2^+0.0000P] where P=(Fo^2^+2Fc^2^)/3'
_refine_ls_weighting_scheme calc
_refine_ls_wR_factor_gt 0.1063
_refine_ls_wR_factor_ref 0.1409
_reflns_number_gt 6045
_reflns_number_total 10038
_reflns_threshold_expression >2sigma(I)
_cod_data_source_file c5dt02852c2.cif
_cod_data_source_block TbDPPZ
_cod_depositor_comments
;
The following automatic conversions were performed:

'_symmetry_cell_setting' value 'Triclinic' changed to 'triclinic'
according to
/usr/data/users/saulius/crontab/automatic-downloads/rss-feeds/RSC/lib/dictionaries/cif_core.dic
dictionary named 'cif_core.dic' version 2.4.2 from 2011-04-26.

Automatic conversion script
Id: cif_fix_values 3271 2015-04-21 07:52:19Z andrius 

 Adding full bibliography for 7036841--7036844.cif.
;
_cod_original_cell_volume 2605.6(13)
_cod_original_sg_symbol_Hall '-P 1 '
_cod_original_sg_symbol_H-M 'P-1   '
_cod_database_code 7036844

loop_
_symmetry_equiv_pos_as_xyz
'x, y, z'
'-x, -y, -z'

loop_
_atom_site_label
_atom_site_type_symbol
_atom_site_fract_x
_atom_site_fract_y
_atom_site_fract_z
_atom_site_U_iso_or_equiv
_atom_site_adp_type
_atom_site_occupancy
_atom_site_symmetry_multiplicity
_atom_site_calc_flag
_atom_site_refinement_flags
C1 C 1.0689(12) 0.0904(6) 0.5178(5) 0.025(2) Uani 1 1 d .
H1 H 1.1108 0.0584 0.4907 0.029 Uiso 1 1 calc R
C2 C 1.1092(13) 0.0563(6) 0.5889(5) 0.026(3) Uani 1 1 d .
H2 H 1.1723 0.0022 0.6099 0.032 Uiso 1 1 calc R
C3 C 1.0533(13) 0.1048(5) 0.6278(5) 0.022(2) Uani 1 1 d .
H3 H 1.0815 0.0851 0.6758 0.026 Uiso 1 1 calc R
C4 C 0.9545(12) 0.1834(5) 0.5953(5) 0.016(2) Uani 1 1 d U
C5 C 0.8956(11) 0.2353(6) 0.6337(5) 0.020(2) Uani 1 1 d U
C6 C 0.8783(11) 0.2569(6) 0.7369(5) 0.016(2) Uani 1 1 d .
C7 C 0.9158(13) 0.2312(6) 0.8087(5) 0.025(2) Uani 1 1 d .
H7 H 0.9869 0.1800 0.8318 0.030 Uiso 1 1 calc R
C8 C 0.8483(13) 0.2811(6) 0.8452(5) 0.028(3) Uani 1 1 d .
H8 H 0.8740 0.2639 0.8932 0.034 Uiso 1 1 calc R
C9 C 0.7420(13) 0.3569(6) 0.8113(5) 0.026(2) Uani 1 1 d .
H9 H 0.6958 0.3898 0.8373 0.032 Uiso 1 1 calc R
C10 C 0.7038(13) 0.3844(7) 0.7417(5) 0.028(3) Uani 1 1 d .
H10 H 0.6331 0.4361 0.7197 0.034 Uiso 1 1 calc R
C11 C 0.7705(11) 0.3353(6) 0.7027(5) 0.020(2) Uani 1 1 d .
C12 C 0.7948(12) 0.3134(6) 0.6002(5) 0.021(2) Uani 1 1 d .
C13 C 0.7552(12) 0.3413(6) 0.5261(5) 0.017(2) Uani 1 1 d .
C14 C 0.6601(11) 0.4185(6) 0.4905(5) 0.022(2) Uani 1 1 d .
H14 H 0.6212 0.4548 0.5141 0.026 Uiso 1 1 calc R
C15 C 0.6221(11) 0.4424(5) 0.4204(5) 0.016(2) Uani 1 1 d .
H15 H 0.5562 0.4944 0.3950 0.019 Uiso 1 1 calc R
C16 C 0.6854(12) 0.3863(6) 0.3893(5) 0.022(2) Uani 1 1 d .
H16 H 0.6608 0.4024 0.3413 0.027 Uiso 1 1 calc R
C17 C 0.8133(11) 0.2902(5) 0.4895(5) 0.0097(19) Uani 1 1 d U
C18 C 0.9189(11) 0.2101(6) 0.5236(5) 0.021(2) Uani 1 1 d .
C19 C 1.2554(13) 0.1195(6) 0.3242(6) 0.027(3) Uani 1 1 d .
H19 H 1.2554 0.1657 0.2799 0.032 Uiso 1 1 calc R
C20 C 1.3868(13) -0.0154(6) 0.4006(5) 0.029(3) Uani 1 1 d .
H20A H 1.4646 -0.0069 0.4303 0.044 Uiso 1 1 calc R
H20B H 1.4309 -0.0664 0.3928 0.044 Uiso 1 1 calc R
H20C H 1.2729 -0.0212 0.4242 0.044 Uiso 1 1 calc R
C21 C 1.5151(12) 0.0617(6) 0.2811(5) 0.028(3) Uani 1 1 d .
H21A H 1.4844 0.1092 0.2368 0.041 Uiso 1 1 calc R
H21B H 1.5367 0.0099 0.2730 0.041 Uiso 1 1 calc R
H21C H 1.6186 0.0702 0.2984 0.041 Uiso 1 1 calc R
C22 C 0.5723(13) 0.2970(6) 0.2451(5) 0.024(2) Uani 1 1 d .
H22 H 0.5772 0.2415 0.2478 0.029 Uiso 1 1 calc R
C23 C 0.4480(13) 0.4422(6) 0.1930(5) 0.027(3) Uani 1 1 d .
H23A H 0.3295 0.4567 0.2072 0.041 Uiso 1 1 calc R
H23B H 0.4715 0.4797 0.1440 0.041 Uiso 1 1 calc R
H23C H 0.5264 0.4484 0.2238 0.041 Uiso 1 1 calc R
C24 C 0.3759(12) 0.3377(6) 0.1514(5) 0.023(2) Uani 1 1 d U
H24A H 0.4043 0.2783 0.1596 0.035 Uiso 1 1 calc R
H24B H 0.4063 0.3722 0.1023 0.035 Uiso 1 1 calc R
H24C H 0.2527 0.3498 0.1605 0.035 Uiso 1 1 calc R
C25 C 0.2029(13) 0.3994(6) 0.8384(5) 0.026(2) Uani 1 1 d .
H25 H 0.1887 0.4163 0.8769 0.031 Uiso 1 1 calc R
C26 C 0.1351(13) 0.4545(6) 0.7745(5) 0.026(2) Uani 1 1 d .
H26 H 0.0778 0.5080 0.7698 0.031 Uiso 1 1 calc R
C27 C 0.1506(12) 0.4319(6) 0.7183(5) 0.025(2) Uani 1 1 d .
H27 H 0.0993 0.4678 0.6751 0.030 Uiso 1 1 calc R
C28 C 0.2434(11) 0.3548(6) 0.7259(5) 0.015(2) Uani 1 1 d U
C29 C 0.2754(12) 0.3291(6) 0.6666(5) 0.021(2) Uani 1 1 d .
C30 C 0.2388(12) 0.3520(6) 0.5507(5) 0.021(2) Uani 1 1 d .
C31 C 0.1699(12) 0.4019(6) 0.4835(5) 0.0224(16) Uani 1 1 d .
H31 H 0.0990 0.4531 0.4767 0.027 Uiso 1 1 calc R
C32 C 0.2036(12) 0.3775(6) 0.4293(5) 0.0224(16) Uani 1 1 d .
H32 H 0.1591 0.4120 0.3844 0.027 Uiso 1 1 calc R
C33 C 0.3069(13) 0.2993(6) 0.4400(5) 0.027(2) Uani 1 1 d .
H33 H 0.3289 0.2820 0.4018 0.032 Uiso 1 1 calc R
C34 C 0.3739(12) 0.2493(6) 0.5030(5) 0.022(2) Uani 1 1 d .
H34 H 0.4423 0.1978 0.5086 0.027 Uiso 1 1 calc R
C35 C 0.3421(12) 0.2739(6) 0.5602(5) 0.019(2) Uani 1 1 d .
C36 C 0.3773(12) 0.2508(6) 0.6755(5) 0.022(2) Uani 1 1 d .
C37 C 0.4457(11) 0.1999(6) 0.7440(5) 0.013(2) Uani 1 1 d .
C38 C 0.5573(12) 0.1227(6) 0.7557(5) 0.024(2) Uani 1 1 d .
H38 H 0.5874 0.1047 0.7181 0.029 Uiso 1 1 calc R
C39 C 0.6189(12) 0.0758(6) 0.8208(5) 0.024(2) Uani 1 1 d .
H39 H 0.6896 0.0240 0.8296 0.029 Uiso 1 1 calc R
C40 C 0.5771(13) 0.1047(6) 0.8748(6) 0.030(3) Uani 1 1 d .
H40 H 0.6212 0.0712 0.9200 0.036 Uiso 1 1 calc R
C41 C 0.4165(12) 0.2218(6) 0.8018(5) 0.023(2) Uani 1 1 d .
C42 C 0.3106(11) 0.3034(6) 0.7916(5) 0.018(2) Uani 1 1 d .
C43 C 0.0447(13) 0.3175(6) 1.0396(6) 0.027(3) Uani 1 1 d .
H43 H 0.0831 0.2796 1.0847 0.033 Uiso 1 1 calc R
C44 C -0.1442(13) 0.4417(6) 0.9701(5) 0.031(3) Uani 1 1 d .
H44A H -0.0811 0.4310 0.9308 0.046 Uiso 1 1 calc R
H44B H -0.1336 0.4986 0.9651 0.046 Uiso 1 1 calc R
H44C H -0.2654 0.4361 0.9696 0.046 Uiso 1 1 calc R
C45 C -0.1552(14) 0.3886(7) 1.1004(6) 0.038(3) Uani 1 1 d .
H45A H -0.1036 0.3430 1.1419 0.057 Uiso 1 1 calc R
H45B H -0.2780 0.3851 1.1015 0.057 Uiso 1 1 calc R
H45C H -0.1390 0.4425 1.1006 0.057 Uiso 1 1 calc R
C46 C 0.6885(13) 0.0756(6) 1.0518(6) 0.030(3) Uani 1 1 d .
H46 H 0.6817 0.0191 1.0598 0.036 Uiso 1 1 calc R
C47 C 0.8028(16) 0.1720(7) 1.0832(6) 0.052(4) Uani 1 1 d .
H47A H 0.7118 0.2107 1.0533 0.077 Uiso 1 1 calc R
H47B H 0.9147 0.1869 1.0608 0.077 Uiso 1 1 calc R
H47C H 0.7918 0.1757 1.1293 0.077 Uiso 1 1 calc R
C48 C 0.8948(15) 0.0197(7) 1.1440(6) 0.049(4) Uani 1 1 d .
H48A H 0.8685 -0.0341 1.1467 0.074 Uiso 1 1 calc R
H48B H 0.8720 0.0227 1.1902 0.074 Uiso 1 1 calc R
H48C H 1.0159 0.0248 1.1297 0.074 Uiso 1 1 calc R
Cl1 Cl 1.0799(3) 0.33611(15) 0.28787(13) 0.0255(6) Uani 1 1 d .
Cl2 Cl 0.6401(3) 0.12566(15) 0.42123(13) 0.0239(6) Uani 1 1 d .
Cl3 Cl 0.8997(3) 0.16501(17) 0.24940(14) 0.0306(6) Uani 1 1 d .
Cl4 Cl 0.1476(3) 0.11733(16) 0.96751(14) 0.0320(7) Uani 1 1 d .
Cl5 Cl 0.4952(3) 0.34762(16) 0.96893(13) 0.0314(6) Uani 1 1 d .
Cl6 Cl 0.3175(3) 0.15268(15) 1.11384(13) 0.0276(6) Uani 1 1 d .
N1 N 0.9767(10) 0.1638(5) 0.4852(4) 0.0166(18) Uani 1 1 d .
N2 N 0.7771(9) 0.3122(4) 0.4208(4) 0.0154(17) Uani 1 1 d .
N3 N 0.9382(10) 0.2088(5) 0.7017(4) 0.0193(18) Uani 1 1 d .
N4 N 0.7306(10) 0.3631(5) 0.6343(4) 0.0204(19) Uani 1 1 d .
N5 N 1.3749(10) 0.0558(5) 0.3334(4) 0.0226(19) Uani 1 1 d .
N6 N 0.4726(10) 0.3567(5) 0.1990(4) 0.0213(19) Uani 1 1 d .
N7 N 0.2876(10) 0.3236(5) 0.8484(4) 0.025(2) Uani 1 1 d .
N8 N 0.4792(11) 0.1764(5) 0.8665(4) 0.027(2) Uani 1 1 d .
N9 N 0.2050(10) 0.3787(5) 0.6053(4) 0.0198(19) Uani 1 1 d .
N10 N 0.4132(10) 0.2238(5) 0.6229(4) 0.0200(19) Uani 1 1 d .
N11 N -0.0735(10) 0.3813(5) 1.0366(4) 0.026(2) Uani 1 1 d .
N12 N 0.7880(11) 0.0877(5) 1.0922(4) 0.031(2) Uani 1 1 d .
O1 O 1.1415(8) 0.1243(4) 0.3692(3) 0.0222(16) Uani 1 1 d .
O2 O 0.6616(8) 0.3091(4) 0.2859(3) 0.0233(16) Uani 1 1 d .
O3 O 0.1088(8) 0.3039(4) 0.9873(3) 0.0235(16) Uani 1 1 d .
O4 O 0.6026(9) 0.1299(4) 1.0044(4) 0.0311(18) Uani 1 1 d .
Tb1 Tb 0.88745(6) 0.21534(3) 0.35548(2) 0.01882(14) Uani 1 1 d .
Tb2 Tb 0.35707(6) 0.21648(3) 0.97337(3) 0.02293(15) Uani 1 1 d .

loop_
_atom_site_aniso_label
_atom_site_aniso_U_11
_atom_site_aniso_U_22
_atom_site_aniso_U_33
_atom_site_aniso_U_23
_atom_site_aniso_U_13
_atom_site_aniso_U_12
C1 0.030(6) 0.011(5) 0.025(6) -0.001(5) -0.002(5) 0.006(5)
C2 0.045(7) 0.019(6) 0.012(5) -0.003(5) -0.015(5) 0.006(5)
C3 0.044(7) 0.010(5) 0.008(5) -0.002(4) -0.005(5) 0.007(5)
C4 0.029(5) 0.009(4) 0.014(5) -0.008(4) 0.002(4) -0.009(4)
C5 0.012(5) 0.027(5) 0.025(5) -0.011(4) -0.001(4) -0.011(4)
C6 0.012(5) 0.018(5) 0.016(5) -0.008(4) 0.004(4) 0.000(4)
C7 0.040(7) 0.023(6) 0.015(5) -0.011(5) -0.004(5) -0.004(5)
C8 0.035(7) 0.030(6) 0.020(6) -0.010(5) 0.000(5) -0.004(5)
C9 0.037(7) 0.022(6) 0.017(6) -0.007(5) 0.008(5) -0.006(5)
C10 0.026(6) 0.031(6) 0.031(7) -0.019(5) 0.002(5) 0.002(5)
C11 0.013(5) 0.033(6) 0.015(5) -0.010(5) -0.006(4) 0.000(5)
C12 0.011(5) 0.027(6) 0.026(6) -0.010(5) 0.002(4) -0.002(4)
C13 0.020(6) 0.015(5) 0.014(5) -0.003(4) -0.002(4) -0.002(4)
C14 0.013(5) 0.022(6) 0.027(6) -0.009(5) 0.002(4) 0.005(4)
C15 0.020(5) 0.003(5) 0.019(5) 0.001(4) -0.004(4) 0.003(4)
C16 0.024(6) 0.024(6) 0.015(5) -0.006(5) 0.000(4) 0.001(5)
C17 0.009(4) 0.003(4) 0.016(5) -0.004(4) 0.004(4) -0.001(3)
C18 0.010(5) 0.032(6) 0.026(6) -0.019(5) 0.000(4) 0.000(4)
C19 0.024(6) 0.019(6) 0.032(7) -0.002(5) -0.006(5) -0.008(5)
C20 0.036(7) 0.013(5) 0.026(6) 0.004(5) 0.005(5) -0.001(5)
C21 0.029(6) 0.022(6) 0.037(7) -0.019(5) 0.000(5) -0.002(5)
C22 0.042(7) 0.019(6) 0.016(6) -0.012(5) -0.002(5) 0.000(5)
C23 0.025(6) 0.021(6) 0.032(6) -0.005(5) -0.005(5) -0.003(5)
C24 0.027(5) 0.032(5) 0.018(5) -0.018(4) -0.009(4) 0.002(4)
C25 0.040(7) 0.025(6) 0.015(6) -0.013(5) 0.005(5) 0.000(5)
C26 0.033(6) 0.017(6) 0.026(6) -0.011(5) 0.006(5) 0.005(5)
C27 0.029(6) 0.018(6) 0.022(6) -0.005(5) 0.010(5) -0.001(5)
C28 0.013(5) 0.022(5) 0.016(5) -0.010(4) 0.006(4) -0.014(4)
C29 0.027(6) 0.015(5) 0.014(5) 0.001(5) 0.007(5) -0.010(5)
C30 0.012(5) 0.022(6) 0.029(6) -0.010(5) 0.007(4) -0.006(4)
C31 0.023(4) 0.024(4) 0.019(4) -0.006(3) -0.003(3) -0.002(3)
C32 0.023(4) 0.024(4) 0.019(4) -0.006(3) -0.003(3) -0.002(3)
C33 0.033(7) 0.022(6) 0.028(6) -0.014(5) -0.001(5) 0.000(5)
C34 0.026(6) 0.015(5) 0.024(6) -0.006(5) 0.010(5) -0.009(5)
C35 0.014(5) 0.029(6) 0.019(6) -0.013(5) 0.004(4) -0.011(5)
C36 0.026(6) 0.020(6) 0.031(6) -0.021(5) 0.003(5) -0.009(5)
C37 0.010(5) 0.020(5) 0.016(5) -0.014(4) 0.006(4) -0.005(4)
C38 0.028(6) 0.023(6) 0.027(6) -0.016(5) 0.002(5) -0.008(5)
C39 0.017(6) 0.030(6) 0.032(6) -0.022(5) -0.007(5) 0.010(5)
C40 0.035(7) 0.027(6) 0.027(6) -0.011(5) -0.009(5) 0.008(5)
C41 0.015(5) 0.019(6) 0.036(7) -0.013(5) -0.007(5) 0.002(4)
C42 0.014(5) 0.014(5) 0.030(6) -0.012(5) -0.005(5) -0.001(4)
C43 0.025(6) 0.027(6) 0.028(6) -0.005(5) -0.002(5) -0.013(5)
C44 0.022(6) 0.026(6) 0.036(7) -0.005(5) -0.003(5) 0.001(5)
C45 0.036(7) 0.028(7) 0.044(8) -0.013(6) 0.014(6) -0.001(5)
C46 0.042(7) 0.017(6) 0.043(7) -0.022(6) -0.009(6) -0.006(5)
C47 0.063(9) 0.060(9) 0.033(7) -0.009(7) -0.002(6) -0.037(7)
C48 0.058(9) 0.041(8) 0.051(8) -0.023(7) -0.037(7) 0.023(7)
Cl1 0.0262(14) 0.0215(13) 0.0239(14) -0.0051(12) 0.0014(11) -0.0016(11)
Cl2 0.0262(14) 0.0239(14) 0.0223(14) -0.0107(11) 0.0003(11) -0.0018(11)
Cl3 0.0285(15) 0.0405(17) 0.0297(15) -0.0224(14) 0.0015(12) -0.0018(13)
Cl4 0.0397(17) 0.0300(15) 0.0313(16) -0.0141(13) -0.0041(13) -0.0115(13)
Cl5 0.0436(17) 0.0298(15) 0.0252(15) -0.0132(13) 0.0044(13) -0.0143(13)
Cl6 0.0366(16) 0.0231(14) 0.0206(14) -0.0058(12) -0.0069(12) -0.0004(12)
N1 0.022(5) 0.020(5) 0.013(4) -0.010(4) -0.005(4) -0.004(4)
N2 0.014(4) 0.012(4) 0.011(4) 0.002(3) 0.003(3) 0.003(3)
N3 0.026(5) 0.019(4) 0.013(4) -0.007(4) -0.001(4) -0.004(4)
N4 0.020(5) 0.020(5) 0.020(5) -0.009(4) 0.002(4) -0.001(4)
N5 0.022(5) 0.023(5) 0.024(5) -0.013(4) -0.001(4) 0.004(4)
N6 0.034(5) 0.019(5) 0.013(4) -0.009(4) 0.000(4) -0.003(4)
N7 0.028(5) 0.024(5) 0.027(5) -0.014(4) 0.003(4) -0.009(4)
N8 0.030(5) 0.019(5) 0.034(6) -0.013(4) 0.000(4) -0.007(4)
N9 0.019(5) 0.013(4) 0.026(5) -0.009(4) 0.005(4) 0.000(4)
N10 0.019(5) 0.020(5) 0.022(5) -0.008(4) 0.005(4) -0.007(4)
N11 0.024(5) 0.022(5) 0.031(5) -0.011(4) 0.002(4) 0.000(4)
N12 0.028(5) 0.030(5) 0.032(6) -0.011(5) -0.001(4) -0.003(4)
O1 0.026(4) 0.018(4) 0.022(4) -0.011(3) 0.006(3) 0.004(3)
O2 0.025(4) 0.021(4) 0.021(4) -0.008(3) -0.007(3) 0.005(3)
O3 0.033(4) 0.020(4) 0.016(4) -0.007(3) 0.000(3) -0.002(3)
O4 0.026(4) 0.032(4) 0.029(4) -0.009(4) -0.017(4) 0.016(3)
Tb1 0.0210(3) 0.0185(3) 0.0167(3) -0.0076(2) -0.0010(2) 0.0001(2)
Tb2 0.0283(3) 0.0194(3) 0.0221(3) -0.0093(2) -0.0039(2) -0.0012(2)

loop_
_atom_type_symbol
_atom_type_description
_atom_type_scat_dispersion_real
_atom_type_scat_dispersion_imag
_atom_type_scat_source
C C 0.0033 0.0016 'International Tables Vol C Tables 4.2.6.8 and 6.1.1.4'
H H 0.0000 0.0000 'International Tables Vol C Tables 4.2.6.8 and 6.1.1.4'
N N 0.0061 0.0033 'International Tables Vol C Tables 4.2.6.8 and 6.1.1.4'
O O 0.0106 0.0060 'International Tables Vol C Tables 4.2.6.8 and 6.1.1.4'
Cl Cl 0.1484 0.1585 'International Tables Vol C Tables 4.2.6.8 and 6.1.1.4'
Tb Tb -0.1723 4.1537 'International Tables Vol C Tables 4.2.6.8 and 6.1.1.4'

loop_
_geom_angle_atom_site_label_1
_geom_angle_atom_site_label_2
_geom_angle_atom_site_label_3
_geom_angle
N1 C1 C2 125.1(9)
N1 C1 H1 117.5
C2 C1 H1 117.5
C3 C2 C1 117.3(9)
C3 C2 H2 121.3
C1 C2 H2 121.3
C2 C3 C4 119.5(8)
C2 C3 H3 120.3
C4 C3 H3 120.3
C18 C4 C3 117.8(8)
C18 C4 C5 121.2(9)
C3 C4 C5 120.9(8)
N3 C5 C12 120.8(9)
N3 C5 C4 119.4(9)
C12 C5 C4 119.8(9)
N3 C6 C7 120.7(9)
N3 C6 C11 120.2(8)
C7 C6 C11 119.0(8)
C8 C7 C6 119.9(9)
C8 C7 H7 120.0
C6 C7 H7 120.0
C7 C8 C9 120.4(9)
C7 C8 H8 119.8
C9 C8 H8 119.8
C10 C9 C8 121.5(9)
C10 C9 H9 119.3
C8 C9 H9 119.3
C9 C10 C11 119.7(10)
C9 C10 H10 120.1
C11 C10 H10 120.1
N4 C11 C10 118.9(9)
N4 C11 C6 121.7(8)
C10 C11 C6 119.4(8)
N4 C12 C5 122.4(9)
N4 C12 C13 118.1(9)
C5 C12 C13 119.5(9)
C14 C13 C17 118.5(8)
C14 C13 C12 121.4(9)
C17 C13 C12 120.1(8)
C13 C14 C15 119.9(9)
C13 C14 H14 120.1
C15 C14 H14 120.1
C16 C15 C14 116.7(9)
C16 C15 H15 121.7
C14 C15 H15 121.7
N2 C16 C15 125.8(9)
N2 C16 H16 117.1
C15 C16 H16 117.1
N2 C17 C13 122.6(8)
N2 C17 C18 116.8(7)
C13 C17 C18 120.6(8)
N1 C18 C4 122.8(9)
N1 C18 C17 118.5(8)
C4 C18 C17 118.8(8)
O1 C19 N5 125.2(10)
O1 C19 H19 117.4
N5 C19 H19 117.4
N5 C20 H20A 109.5
N5 C20 H20B 109.5
H20A C20 H20B 109.5
N5 C20 H20C 109.5
H20A C20 H20C 109.5
H20B C20 H20C 109.5
N5 C21 H21A 109.5
N5 C21 H21B 109.5
H21A C21 H21B 109.5
N5 C21 H21C 109.5
H21A C21 H21C 109.5
H21B C21 H21C 109.5
O2 C22 N6 123.6(9)
O2 C22 H22 118.2
N6 C22 H22 118.2
N6 C23 H23A 109.5
N6 C23 H23B 109.5
H23A C23 H23B 109.5
N6 C23 H23C 109.5
H23A C23 H23C 109.5
H23B C23 H23C 109.5
N6 C24 H24A 109.5
N6 C24 H24B 109.5
H24A C24 H24B 109.5
N6 C24 H24C 109.5
H24A C24 H24C 109.5
H24B C24 H24C 109.5
N7 C25 C26 123.0(9)
N7 C25 H25 118.5
C26 C25 H25 118.5
C27 C26 C25 120.1(9)
C27 C26 H26 119.9
C25 C26 H26 119.9
C26 C27 C28 118.4(9)
C26 C27 H27 120.8
C28 C27 H27 120.8
C27 C28 C42 118.1(9)
C27 C28 C29 121.3(9)
C42 C28 C29 120.5(9)
N9 C29 C36 121.2(9)
N9 C29 C28 118.8(9)
C36 C29 C28 120.0(9)
N9 C30 C31 120.2(9)
N9 C30 C35 121.3(9)
C31 C30 C35 118.6(9)
C32 C31 C30 121.0(9)
C32 C31 H31 119.5
C30 C31 H31 119.5
C31 C32 C33 119.5(9)
C31 C32 H32 120.3
C33 C32 H32 120.3
C34 C33 C32 121.7(9)
C34 C33 H33 119.1
C32 C33 H33 119.1
C33 C34 C35 119.9(9)
C33 C34 H34 120.1
C35 C34 H34 120.1
N10 C35 C34 119.2(9)
N10 C35 C30 121.4(8)
C34 C35 C30 119.3(9)
N10 C36 C29 123.0(9)
N10 C36 C37 119.2(8)
C29 C36 C37 117.8(8)
C41 C37 C38 115.2(8)
C41 C37 C36 123.9(8)
C38 C37 C36 120.9(8)
C39 C38 C37 119.6(9)
C39 C38 H38 120.2
C37 C38 H38 120.2
C38 C39 C40 119.2(9)
C38 C39 H39 120.4
C40 C39 H39 120.4
N8 C40 C39 123.8(10)
N8 C40 H40 118.1
C39 C40 H40 118.1
N8 C41 C37 125.7(9)
N8 C41 C42 116.7(9)
C37 C41 C42 117.6(9)
N7 C42 C28 123.6(8)
N7 C42 C41 116.1(8)
C28 C42 C41 120.3(9)
O3 C43 N11 124.6(10)
O3 C43 H43 117.7
N11 C43 H43 117.7
N11 C44 H44A 109.5
N11 C44 H44B 109.5
H44A C44 H44B 109.5
N11 C44 H44C 109.5
H44A C44 H44C 109.5
H44B C44 H44C 109.5
N11 C45 H45A 109.5
N11 C45 H45B 109.5
H45A C45 H45B 109.5
N11 C45 H45C 109.5
H45A C45 H45C 109.5
H45B C45 H45C 109.5
O4 C46 N12 126.7(9)
O4 C46 H46 116.7
N12 C46 H46 116.7
N12 C47 H47A 109.5
N12 C47 H47B 109.5
H47A C47 H47B 109.5
N12 C47 H47C 109.5
H47A C47 H47C 109.5
H47B C47 H47C 109.5
N12 C48 H48A 109.5
N12 C48 H48B 109.5
H48A C48 H48B 109.5
N12 C48 H48C 109.5
H48A C48 H48C 109.5
H48B C48 H48C 109.5
C1 N1 C18 117.5(8)
C1 N1 Tb1 122.4(6)
C18 N1 Tb1 120.0(6)
C16 N2 C17 116.5(8)
C16 N2 Tb1 122.1(6)
C17 N2 Tb1 121.4(5)
C6 N3 C5 118.4(8)
C12 N4 C11 116.4(8)
C19 N5 C20 120.5(9)
C19 N5 C21 120.3(9)
C20 N5 C21 118.4(8)
C22 N6 C23 122.9(8)
C22 N6 C24 120.2(8)
C23 N6 C24 116.9(8)
C25 N7 C42 116.5(8)
C25 N7 Tb2 120.3(6)
C42 N7 Tb2 122.5(6)
C40 N8 C41 116.4(9)
C40 N8 Tb2 122.9(7)
C41 N8 Tb2 119.5(6)
C29 N9 C30 116.8(8)
C36 N10 C35 116.2(8)
C43 N11 C45 121.5(9)
C43 N11 C44 121.9(9)
C45 N11 C44 116.1(8)
C46 N12 C47 119.3(9)
C46 N12 C48 123.0(9)
C47 N12 C48 117.6(9)
C19 O1 Tb1 129.8(6)
C22 O2 Tb1 127.6(6)
C43 O3 Tb2 131.5(7)
C46 O4 Tb2 147.8(7)
O1 Tb1 O2 152.0(2)
O1 Tb1 N2 128.9(2)
O2 Tb1 N2 75.8(2)
O1 Tb1 N1 71.9(2)
O2 Tb1 N1 136.1(2)
N2 Tb1 N1 63.3(2)
O1 Tb1 Cl2 107.80(17)
O2 Tb1 Cl2 83.28(17)
N2 Tb1 Cl2 87.92(17)
N1 Tb1 Cl2 80.11(17)
O1 Tb1 Cl1 85.75(17)
O2 Tb1 Cl1 85.78(17)
N2 Tb1 Cl1 81.24(17)
N1 Tb1 Cl1 102.32(17)
Cl2 Tb1 Cl1 166.19(8)
O1 Tb1 Cl3 75.42(16)
O2 Tb1 Cl3 78.71(16)
N2 Tb1 Cl3 154.44(17)
N1 Tb1 Cl3 141.61(17)
Cl2 Tb1 Cl3 91.47(8)
Cl1 Tb1 Cl3 94.63(8)
O4 Tb2 O3 156.7(2)
O4 Tb2 N7 125.6(3)
O3 Tb2 N7 74.6(2)
O4 Tb2 Cl4 102.55(19)
O3 Tb2 Cl4 86.62(17)
N7 Tb2 Cl4 91.93(18)
O4 Tb2 N8 71.4(3)
O3 Tb2 N8 131.8(2)
N7 Tb2 N8 62.2(3)
Cl4 Tb2 N8 75.18(18)
O4 Tb2 Cl6 78.71(19)
O3 Tb2 Cl6 80.01(16)
N7 Tb2 Cl6 154.34(19)
Cl4 Tb2 Cl6 89.86(8)
N8 Tb2 Cl6 142.33(19)
O4 Tb2 Cl5 92.87(19)
O3 Tb2 Cl5 79.12(17)
N7 Tb2 Cl5 78.71(18)
Cl4 Tb2 Cl5 164.57(9)
N8 Tb2 Cl5 110.23(18)
Cl6 Tb2 Cl5 93.38(8)

loop_
_geom_bond_atom_site_label_1
_geom_bond_atom_site_label_2
_geom_bond_distance
C1 N1 1.324(11)
C1 C2 1.399(12)
C1 H1 0.9500
C2 C3 1.393(12)
C2 H2 0.9500
C3 C4 1.410(12)
C3 H3 0.9500
C4 C18 1.410(12)
C4 C5 1.438(12)
C5 N3 1.353(11)
C5 C12 1.415(13)
C6 N3 1.335(11)
C6 C7 1.418(12)
C6 C11 1.447(12)
C7 C8 1.392(13)
C7 H7 0.9500
C8 C9 1.410(13)
C8 H8 0.9500
C9 C10 1.375(13)
C9 H9 0.9500
C10 C11 1.420(13)
C10 H10 0.9500
C11 N4 1.353(11)
C12 N4 1.348(11)
C12 C13 1.462(12)
C13 C14 1.391(12)
C13 C17 1.397(11)
C14 C15 1.392(12)
C14 H14 0.9500
C15 C16 1.392(12)
C15 H15 0.9500
C16 N2 1.327(11)
C16 H16 0.9500
C17 N2 1.365(10)
C17 C18 1.458(12)
C18 N1 1.357(11)
C19 O1 1.249(11)
C19 N5 1.311(12)
C19 H19 0.9500
C20 N5 1.448(11)
C20 H20A 0.9800
C20 H20B 0.9800
C20 H20C 0.9800
C21 N5 1.455(11)
C21 H21A 0.9800
C21 H21B 0.9800
C21 H21C 0.9800
C22 O2 1.255(10)
C22 N6 1.312(11)
C22 H22 0.9500
C23 N6 1.443(11)
C23 H23A 0.9800
C23 H23B 0.9800
C23 H23C 0.9800
C24 N6 1.474(11)
C24 H24A 0.9800
C24 H24B 0.9800
C24 H24C 0.9800
C25 N7 1.340(12)
C25 C26 1.388(13)
C25 H25 0.9500
C26 C27 1.364(13)
C26 H26 0.9500
C27 C28 1.394(12)
C27 H27 0.9500
C28 C42 1.397(12)
C28 C29 1.461(12)
C29 N9 1.335(11)
C29 C36 1.434(13)
C30 N9 1.379(12)
C30 C31 1.423(13)
C30 C35 1.434(13)
C31 C32 1.346(12)
C31 H31 0.9500
C32 C33 1.431(13)
C32 H32 0.9500
C33 C34 1.351(13)
C33 H33 0.9500
C34 C35 1.408(12)
C34 H34 0.9500
C35 N10 1.360(11)
C36 N10 1.344(11)
C36 C37 1.445(13)
C37 C41 1.389(12)
C37 C38 1.443(12)
C38 C39 1.360(13)
C38 H38 0.9500
C39 C40 1.399(13)
C39 H39 0.9500
C40 N8 1.328(12)
C40 H40 0.9500
C41 N8 1.352(12)
C41 C42 1.490(12)
C42 N7 1.350(11)
C43 O3 1.246(11)
C43 N11 1.328(12)
C43 H43 0.9500
C44 N11 1.459(12)
C44 H44A 0.9800
C44 H44B 0.9800
C44 H44C 0.9800
C45 N11 1.457(12)
C45 H45A 0.9800
C45 H45B 0.9800
C45 H45C 0.9800
C46 O4 1.229(11)
C46 N12 1.303(12)
C46 H46 0.9500
C47 N12 1.441(13)
C47 H47A 0.9800
C47 H47B 0.9800
C47 H47C 0.9800
C48 N12 1.457(12)
C48 H48A 0.9800
C48 H48B 0.9800
C48 H48C 0.9800
Cl1 Tb1 2.642(2)
Cl2 Tb1 2.621(3)
Cl3 Tb1 2.673(3)
Cl4 Tb2 2.632(3)
Cl5 Tb2 2.671(3)
Cl6 Tb2 2.670(3)
N1 Tb1 2.603(7)
N2 Tb1 2.582(7)
N7 Tb2 2.566(8)
N8 Tb2 2.640(8)
O1 Tb1 2.328(6)
O2 Tb1 2.378(6)
O3 Tb2 2.367(6)
O4 Tb2 2.244(6)

loop_
_geom_torsion_atom_site_label_1
_geom_torsion_atom_site_label_2
_geom_torsion_atom_site_label_3
_geom_torsion_atom_site_label_4
_geom_torsion
N1 C1 C2 C3 -2.5(16)
C1 C2 C3 C4 2.4(15)
C2 C3 C4 C18 -1.0(14)
C2 C3 C4 C5 -179.6(9)
C18 C4 C5 N3 -177.5(8)
C3 C4 C5 N3 1.1(13)
C18 C4 C5 C12 2.3(13)
C3 C4 C5 C12 -179.2(9)
N3 C6 C7 C8 -178.2(9)
C11 C6 C7 C8 0.4(14)
C6 C7 C8 C9 0.3(15)
C7 C8 C9 C10 -0.9(15)
C8 C9 C10 C11 0.8(15)
C9 C10 C11 N4 179.6(9)
C9 C10 C11 C6 -0.1(14)
N3 C6 C11 N4 -1.5(14)
C7 C6 C11 N4 179.9(9)
N3 C6 C11 C10 178.1(9)
C7 C6 C11 C10 -0.5(13)
N3 C5 C12 N4 -2.9(14)
C4 C5 C12 N4 177.4(8)
N3 C5 C12 C13 178.3(8)
C4 C5 C12 C13 -1.5(13)
N4 C12 C13 C14 2.7(14)
C5 C12 C13 C14 -178.4(8)
N4 C12 C13 C17 -177.4(8)
C5 C12 C13 C17 1.5(13)
C17 C13 C14 C15 1.3(13)
C12 C13 C14 C15 -178.8(9)
C13 C14 C15 C16 -0.8(13)
C14 C15 C16 N2 0.6(15)
C14 C13 C17 N2 -1.6(13)
C12 C13 C17 N2 178.6(8)
C14 C13 C17 C18 177.7(8)
C12 C13 C17 C18 -2.2(13)
C3 C4 C18 N1 -0.6(14)
C5 C4 C18 N1 178.0(8)
C3 C4 C18 C17 178.5(8)
C5 C4 C18 C17 -2.9(13)
N2 C17 C18 N1 1.3(12)
C13 C17 C18 N1 -178.0(8)
N2 C17 C18 C4 -177.8(8)
C13 C17 C18 C4 2.9(13)
N7 C25 C26 C27 1.1(16)
C25 C26 C27 C28 -3.4(15)
C26 C27 C28 C42 2.2(13)
C26 C27 C28 C29 -175.6(9)
C27 C28 C29 N9 -4.1(13)
C42 C28 C29 N9 178.1(8)
C27 C28 C29 C36 177.5(8)
C42 C28 C29 C36 -0.3(13)
N9 C30 C31 C32 179.0(9)
C35 C30 C31 C32 -1.5(14)
C30 C31 C32 C33 1.5(14)
C31 C32 C33 C34 -0.9(15)
C32 C33 C34 C35 0.2(15)
C33 C34 C35 N10 -178.7(8)
C33 C34 C35 C30 -0.1(14)
N9 C30 C35 N10 -1.2(13)
C31 C30 C35 N10 179.3(8)
N9 C30 C35 C34 -179.7(8)
C31 C30 C35 C34 0.7(13)
N9 C29 C36 N10 2.4(14)
C28 C29 C36 N10 -179.2(8)
N9 C29 C36 C37 -178.6(8)
C28 C29 C36 C37 -0.2(13)
N10 C36 C37 C41 -180.0(8)
C29 C36 C37 C41 1.0(14)
N10 C36 C37 C38 2.6(13)
C29 C36 C37 C38 -176.5(8)
C41 C37 C38 C39 2.7(13)
C36 C37 C38 C39 -179.6(9)
C37 C38 C39 C40 -1.9(14)
C38 C39 C40 N8 0.0(16)
C38 C37 C41 N8 -1.8(14)
C36 C37 C41 N8 -179.4(9)
C38 C37 C41 C42 176.5(8)
C36 C37 C41 C42 -1.1(14)
C27 C28 C42 N7 1.4(14)
C29 C28 C42 N7 179.3(8)
C27 C28 C42 C41 -177.7(8)
C29 C28 C42 C41 0.2(13)
N8 C41 C42 N7 -0.2(12)
C37 C41 C42 N7 -178.7(8)
N8 C41 C42 C28 178.9(8)
C37 C41 C42 C28 0.5(13)
C2 C1 N1 C18 0.9(14)
C2 C1 N1 Tb1 -174.6(8)
C4 C18 N1 C1 0.7(13)
C17 C18 N1 C1 -178.4(8)
C4 C18 N1 Tb1 176.3(7)
C17 C18 N1 Tb1 -2.8(11)
C15 C16 N2 C17 -0.8(14)
C15 C16 N2 Tb1 -179.5(7)
C13 C17 N2 C16 1.3(12)
C18 C17 N2 C16 -178.0(8)
C13 C17 N2 Tb1 -179.9(6)
C18 C17 N2 Tb1 0.8(10)
C7 C6 N3 C5 178.6(8)
C11 C6 N3 C5 0.0(13)
C12 C5 N3 C6 2.1(13)
C4 C5 N3 C6 -178.2(8)
C5 C12 N4 C11 1.3(13)
C13 C12 N4 C11 -179.8(8)
C10 C11 N4 C12 -178.9(9)
C6 C11 N4 C12 0.8(13)
O1 C19 N5 C20 -2.4(15)
O1 C19 N5 C21 -171.4(9)
O2 C22 N6 C23 -3.5(15)
O2 C22 N6 C24 178.1(9)
C26 C25 N7 C42 2.4(14)
C26 C25 N7 Tb2 -168.3(8)
C28 C42 N7 C25 -3.7(14)
C41 C42 N7 C25 175.4(8)
C28 C42 N7 Tb2 166.8(6)
C41 C42 N7 Tb2 -14.1(11)
C39 C40 N8 C41 1.1(15)
C39 C40 N8 Tb2 168.7(8)
C37 C41 N8 C40 -0.1(14)
C42 C41 N8 C40 -178.4(9)
C37 C41 N8 Tb2 -168.1(7)
C42 C41 N8 Tb2 13.6(11)
C36 C29 N9 C30 -1.7(13)
C28 C29 N9 C30 179.9(8)
C31 C30 N9 C29 -179.3(8)
C35 C30 N9 C29 1.1(13)
C29 C36 N10 C35 -2.3(13)
C37 C36 N10 C35 178.7(8)
C34 C35 N10 C36 -179.8(8)
C30 C35 N10 C36 1.7(13)
O3 C43 N11 C45 173.7(9)
O3 C43 N11 C44 1.7(15)
O4 C46 N12 C47 0.5(17)
O4 C46 N12 C48 -175.6(11)
N5 C19 O1 Tb1 -164.5(7)
N6 C22 O2 Tb1 -166.8(7)
N11 C43 O3 Tb2 164.6(7)
N12 C46 O4 Tb2 -85.2(17)
C19 O1 Tb1 O2 22.0(10)
C19 O1 Tb1 N2 -125.9(7)
C19 O1 Tb1 N1 -155.2(8)
C19 O1 Tb1 Cl2 132.0(7)
C19 O1 Tb1 Cl1 -50.7(8)
C19 O1 Tb1 Cl3 45.2(7)
C22 O2 Tb1 O1 49.9(10)
C22 O2 Tb1 N2 -155.3(8)
C22 O2 Tb1 N1 -133.9(7)
C22 O2 Tb1 Cl2 -65.8(8)
C22 O2 Tb1 Cl1 122.7(8)
C22 O2 Tb1 Cl3 27.1(7)
C16 N2 Tb1 O1 145.9(6)
C17 N2 Tb1 O1 -32.8(7)
C16 N2 Tb1 O2 -19.2(7)
C17 N2 Tb1 O2 162.1(7)
C16 N2 Tb1 N1 177.2(8)
C17 N2 Tb1 N1 -1.5(6)
C16 N2 Tb1 Cl2 -102.8(7)
C17 N2 Tb1 Cl2 78.5(6)
C16 N2 Tb1 Cl1 68.6(7)
C17 N2 Tb1 Cl1 -110.1(6)
C16 N2 Tb1 Cl3 -13.8(9)
C17 N2 Tb1 Cl3 167.5(4)
C1 N1 Tb1 O1 -27.6(7)
C18 N1 Tb1 O1 157.0(7)
C1 N1 Tb1 O2 154.3(6)
C18 N1 Tb1 O2 -21.1(8)
C1 N1 Tb1 N2 177.6(8)
C18 N1 Tb1 N2 2.2(6)
C1 N1 Tb1 Cl2 84.9(7)
C18 N1 Tb1 Cl2 -90.5(7)
C1 N1 Tb1 Cl1 -108.9(7)
C18 N1 Tb1 Cl1 75.7(7)
C1 N1 Tb1 Cl3 5.2(9)
C18 N1 Tb1 Cl3 -170.2(5)
C46 O4 Tb2 O3 30.3(16)
C46 O4 Tb2 N7 177.2(11)
C46 O4 Tb2 Cl4 -81.1(12)
C46 O4 Tb2 N8 -150.6(13)
C46 O4 Tb2 Cl6 6.2(12)
C46 O4 Tb2 Cl5 99.1(12)
C43 O3 Tb2 O4 -7.5(12)
C43 O3 Tb2 N7 -160.1(9)
C43 O3 Tb2 Cl4 106.9(8)
C43 O3 Tb2 N8 173.6(7)
C43 O3 Tb2 Cl6 16.5(8)
C43 O3 Tb2 Cl5 -79.0(8)
C25 N7 Tb2 O4 -140.3(7)
C42 N7 Tb2 O4 49.6(8)
C25 N7 Tb2 O3 26.8(7)
C42 N7 Tb2 O3 -143.4(7)
C25 N7 Tb2 Cl4 112.7(7)
C42 N7 Tb2 Cl4 -57.4(7)
C25 N7 Tb2 N8 -175.2(8)
C42 N7 Tb2 N8 14.7(6)
C25 N7 Tb2 Cl6 19.0(10)
C42 N7 Tb2 Cl6 -151.1(5)
C25 N7 Tb2 Cl5 -54.9(7)
C42 N7 Tb2 Cl5 135.0(7)
C40 N8 Tb2 O4 27.8(8)
C41 N8 Tb2 O4 -165.0(7)
C40 N8 Tb2 O3 -152.7(7)
C41 N8 Tb2 O3 14.6(8)
C40 N8 Tb2 N7 178.4(8)
C41 N8 Tb2 N7 -14.3(6)
C40 N8 Tb2 Cl4 -81.3(8)
C41 N8 Tb2 Cl4 86.0(7)
C40 N8 Tb2 Cl6 -11.6(9)
C41 N8 Tb2 Cl6 155.7(6)
C40 N8 Tb2 Cl5 113.9(7)
C41 N8 Tb2 Cl5 -78.9(7)
